data_4504094
loop_
_publ_author_name
'Adilov, Salimgerey'
'Thalladi, Venkat R.'

_publ_section_title
;
 Layered Porphyrin Coordination Polymers Based on
 Zinc&#x00B7;&#x00B7;&#x00B7;Nitro Recognition:&#x00A0; Reversible
 Intercalation of Nitrobenzene
;
_journal_issue 3
_journal_name_full 'Crystal Growth &amp; Design'
_journal_page_first 481
_journal_paper_doi 10.1021/cg0607957
_journal_volume 7
_journal_year 2007
_chemical_formula_moiety 'C46 H30 N6 O4 Zn'
_chemical_formula_sum 'C46 H30 N6 O4 Zn'
_chemical_formula_weight 796.13
_chemical_melting_point_gt 673.15
_chemical_name_systematic
; 
Zn-5,15-di(4-methylphenyl)-10,20-di(4-nitrophenyl)porphyrin  
;
_space_group_IT_number 14
_symmetry_cell_setting monoclinic
_symmetry_space_group_name_Hall '-P 2yn'
_symmetry_space_group_name_H-M 'P 1 21/n 1'
_atom_sites_solution_hydrogens geom
_atom_sites_solution_primary direct
_atom_sites_solution_secondary difmap
_audit_creation_method SHELXL-97
_cell_angle_alpha 90.00
_cell_angle_beta 102.475(3)
_cell_angle_gamma 90.00
_cell_formula_units_Z 2
_cell_length_a 10.1936(15)
_cell_length_b 9.0611(13)
_cell_length_c 20.667(3)
_cell_measurement_reflns_used 12991
_cell_measurement_temperature 193(2)
_cell_measurement_theta_max 28.30
_cell_measurement_theta_min 2.02
_cell_volume 1863.8(5)
_computing_cell_refinement 'Bruker SMART'
_computing_data_collection 'Bruker SMART'
_computing_data_reduction 'Bruker SAINT'
_computing_molecular_graphics 'Bruker SHELXTL'
_computing_publication_material 'Bruker SHELXTL'
_computing_structure_refinement 'Bruker SHELXTL'
_computing_structure_solution 'Bruker SHELXTL'
_diffrn_ambient_temperature 193(2)
_diffrn_measured_fraction_theta_full 0.992
_diffrn_measured_fraction_theta_max 0.992
_diffrn_measurement_device_type 'CCD area detector'
_diffrn_measurement_method 'phi and omega scans'
_diffrn_radiation_monochromator graphite
_diffrn_radiation_source 'fine-focus sealed tube'
_diffrn_radiation_type MoK\a
_diffrn_radiation_wavelength 0.71073
_diffrn_reflns_av_R_equivalents 0.0469
_diffrn_reflns_av_sigmaI/netI 0.0405
_diffrn_reflns_limit_h_max 11
_diffrn_reflns_limit_h_min -13
_diffrn_reflns_limit_k_max 11
_diffrn_reflns_limit_k_min -12
_diffrn_reflns_limit_l_max 27
_diffrn_reflns_limit_l_min -26
_diffrn_reflns_number 12991
_diffrn_reflns_theta_full 28.30
_diffrn_reflns_theta_max 28.30
_diffrn_reflns_theta_min 2.02
_exptl_absorpt_coefficient_mu 0.714
_exptl_absorpt_correction_T_max 0.9720
_exptl_absorpt_correction_T_min 0.9320
_exptl_absorpt_correction_type multi-scan
_exptl_absorpt_process_details SADABS
_exptl_crystal_colour purple
_exptl_crystal_density_diffrn 1.419
_exptl_crystal_density_meas ?
_exptl_crystal_density_method 'not measured'
_exptl_crystal_description rhombohedral
_exptl_crystal_F_000 820
_exptl_crystal_size_max 0.10
_exptl_crystal_size_mid 0.10
_exptl_crystal_size_min 0.04
_refine_diff_density_max 1.969
_refine_diff_density_min -0.768
_refine_diff_density_rms 0.119
_refine_ls_extinction_method none
_refine_ls_goodness_of_fit_ref 1.033
_refine_ls_hydrogen_treatment riding
_refine_ls_matrix_type full
_refine_ls_number_parameters 260
_refine_ls_number_reflns 4600
_refine_ls_number_restraints 0
_refine_ls_restrained_S_all 1.033
_refine_ls_R_factor_all 0.0750
_refine_ls_R_factor_gt 0.0624
_refine_ls_shift/su_max 0.000
_refine_ls_shift/su_mean 0.000
_refine_ls_structure_factor_coef Fsqd
_refine_ls_weighting_details 'calc w=1/[\s^2^(Fo^2^)+(0.1381P)^2^+1.0194P] where P=(Fo^2^+2Fc^2^)/3'
_refine_ls_weighting_scheme calc
_refine_ls_wR_factor_gt 0.1881
_refine_ls_wR_factor_ref 0.2015
_reflns_number_gt 3683
_reflns_number_total 4600
_reflns_threshold_expression >2sigma(I)
_cod_data_source_file cg0607957si20061109_112701.cif
_cod_data_source_block 1-Zn
_cod_depositor_comments
;
The following automatic conversions were performed:

'_chemical_melting_point' tag was changed to
'_chemical_melting_point_gt' since the value was specified 'more
than' ('>') a certain temperature. The value '> 400 C' was changed to
'673.15' - it was converted from degrees Celsius(C) to Kelvins(K).

Automatic conversion script
Id: cif_fix_values 1715 2011-07-08 13:25:40Z adriana 

The following automatic conversions were performed:

'_exptl_crystal_density_meas' value 'not measured' was changed to '?'
- the value is perceived as not measured.

Automatic conversion script
Id: cif_fix_values 3008 2015-01-20 13:52:24Z robertas 
;
_cod_database_code 4504094

loop_
_symmetry_equiv_pos_as_xyz
'x, y, z'
'-x+1/2, y+1/2, -z+1/2'
'-x, -y, -z'
'x-1/2, -y-1/2, z-1/2'

loop_
_atom_site_label
_atom_site_type_symbol
_atom_site_fract_x
_atom_site_fract_y
_atom_site_fract_z
_atom_site_U_iso_or_equiv
_atom_site_adp_type
_atom_site_occupancy
_atom_site_symmetry_multiplicity
_atom_site_calc_flag
_atom_site_refinement_flags
Zn1 Zn 0.5000 0.5000 0.0000 0.02930(18) Uani 1 2 d S
O1 O 0.6092(6) 0.0742(7) 0.4445(2) 0.128(2) Uani 1 1 d .
O2 O 0.8051(3) 0.1714(4) 0.45874(15) 0.0696(9) Uani 1 1 d .
N1 N 0.4517(2) 0.5632(3) 0.08734(11) 0.0281(5) Uani 1 1 d .
N2 N 0.5994(2) 0.3215(3) 0.04603(12) 0.0284(5) Uani 1 1 d .
N3 N 0.6911(3) 0.1417(3) 0.42530(14) 0.0481(7) Uani 1 1 d .
C1 C 0.3331(3) 0.7953(3) 0.04944(14) 0.0290(6) Uani 1 1 d .
C2 C 0.3842(3) 0.6893(3) 0.09794(14) 0.0302(6) Uani 1 1 d .
C3 C 0.3806(3) 0.6997(4) 0.16724(15) 0.0379(7) Uani 1 1 d .
H3 H 0.3399 0.7761 0.1876 0.045 Uiso 1 1 calc R
C4 C 0.4458(3) 0.5804(4) 0.19778(15) 0.0381(7) Uani 1 1 d .
H4 H 0.4590 0.5567 0.2435 0.046 Uiso 1 1 calc R
C5 C 0.4916(3) 0.4961(3) 0.14777(15) 0.0302(6) Uani 1 1 d .
C6 C 0.5681(3) 0.3663(3) 0.15975(13) 0.0289(5) Uani 1 1 d .
C7 C 0.6166(3) 0.2862(3) 0.11206(14) 0.0292(6) Uani 1 1 d .
C8 C 0.6894(3) 0.1489(3) 0.12477(15) 0.0366(7) Uani 1 1 d .
H8 H 0.7153 0.1002 0.1663 0.044 Uiso 1 1 calc R
C9 C 0.7136(3) 0.1029(3) 0.06654(15) 0.0367(7) Uani 1 1 d .
H9 H 0.7588 0.0148 0.0592 0.044 Uiso 1 1 calc R
C10 C 0.6583(3) 0.2115(3) 0.01729(14) 0.0297(6) Uani 1 1 d .
C11 C 0.2635(3) 0.9259(3) 0.07063(14) 0.0301(6) Uani 1 1 d .
C12 C 0.3199(3) 1.0663(3) 0.07177(16) 0.0362(6) Uani 1 1 d .
H12 H 0.4027 1.0796 0.0585 0.043 Uiso 1 1 calc R
C13 C 0.2549(4) 1.1865(4) 0.09225(17) 0.0419(7) Uani 1 1 d .
H13 H 0.2928 1.2822 0.0920 0.050 Uiso 1 1 calc R
C14 C 0.1360(4) 1.1689(4) 0.11291(17) 0.0444(8) Uani 1 1 d .
C15 C 0.0800(4) 1.0315(5) 0.1124(2) 0.0495(9) Uani 1 1 d .
H15 H -0.0018 1.0188 0.1267 0.059 Uiso 1 1 calc R
C16 C 0.1429(3) 0.9103(4) 0.0909(2) 0.0450(8) Uani 1 1 d .
H16 H 0.1027 0.8155 0.0901 0.054 Uiso 1 1 calc R
C17 C 0.0692(6) 1.3002(5) 0.1374(3) 0.0792(16) Uani 1 1 d .
H17A H 0.1381 1.3691 0.1601 0.119 Uiso 1 1 calc R
H17B H 0.0149 1.2667 0.1683 0.119 Uiso 1 1 calc R
H17C H 0.0113 1.3500 0.0997 0.119 Uiso 1 1 calc R
C18 C 0.6001(3) 0.3077(3) 0.22870(14) 0.0298(6) Uani 1 1 d .
C19 C 0.5025(3) 0.2336(4) 0.25455(16) 0.0402(7) Uani 1 1 d .
H19 H 0.4144 0.2227 0.2282 0.048 Uiso 1 1 calc R
C20 C 0.5328(3) 0.1763(4) 0.31782(16) 0.0411(7) Uani 1 1 d .
H20 H 0.4670 0.1226 0.3344 0.049 Uiso 1 1 calc R
C21 C 0.6595(3) 0.1977(3) 0.35683(14) 0.0353(6) Uani 1 1 d .
C22 C 0.7585(3) 0.2683(4) 0.33285(15) 0.0384(7) Uani 1 1 d .
H22 H 0.8461 0.2797 0.3598 0.046 Uiso 1 1 calc R
C23 C 0.7283(3) 0.3226(4) 0.26848(15) 0.0356(6) Uani 1 1 d .
H23 H 0.7962 0.3708 0.2513 0.043 Uiso 1 1 calc R

loop_
_atom_site_aniso_label
_atom_site_aniso_U_11
_atom_site_aniso_U_22
_atom_site_aniso_U_33
_atom_site_aniso_U_23
_atom_site_aniso_U_13
_atom_site_aniso_U_12
Zn1 0.0368(3) 0.0281(3) 0.0237(3) 0.00408(16) 0.00812(18) 0.00944(17)
O1 0.134(4) 0.166(5) 0.069(3) 0.056(3) -0.014(3) -0.072(4)
O2 0.076(2) 0.079(2) 0.0463(16) -0.0007(15) -0.0041(15) 0.0214(17)
N1 0.0332(11) 0.0248(11) 0.0257(11) 0.0008(9) 0.0054(9) 0.0028(9)
N2 0.0346(12) 0.0261(11) 0.0241(11) 0.0025(9) 0.0056(9) 0.0039(9)
N3 0.0658(19) 0.0422(16) 0.0320(14) 0.0073(12) 0.0010(13) 0.0007(14)
C1 0.0303(13) 0.0261(13) 0.0300(14) 0.0000(10) 0.0055(10) 0.0047(10)
C2 0.0359(14) 0.0285(13) 0.0258(13) 0.0003(10) 0.0059(11) 0.0035(11)
C3 0.0495(17) 0.0351(15) 0.0310(15) -0.0001(12) 0.0130(13) 0.0111(13)
C4 0.0527(18) 0.0359(16) 0.0272(14) 0.0038(12) 0.0122(13) 0.0081(13)
C5 0.0377(14) 0.0269(13) 0.0257(13) 0.0017(10) 0.0062(11) 0.0009(11)
C6 0.0334(13) 0.0281(13) 0.0235(12) 0.0017(10) 0.0027(10) 0.0007(10)
C7 0.0347(13) 0.0263(13) 0.0251(13) 0.0034(10) 0.0032(10) 0.0038(10)
C8 0.0483(17) 0.0307(14) 0.0284(14) 0.0042(11) 0.0029(12) 0.0117(13)
C9 0.0438(16) 0.0316(14) 0.0323(15) 0.0030(12) 0.0025(12) 0.0135(12)
C10 0.0310(13) 0.0286(13) 0.0285(13) 0.0026(10) 0.0037(10) 0.0061(10)
C11 0.0341(14) 0.0280(14) 0.0272(13) 0.0004(10) 0.0046(10) 0.0066(11)
C12 0.0394(16) 0.0307(15) 0.0387(16) -0.0020(12) 0.0084(12) 0.0008(12)
C13 0.0548(19) 0.0303(15) 0.0385(17) -0.0054(13) 0.0052(14) 0.0031(14)
C14 0.055(2) 0.0379(17) 0.0390(17) -0.0043(14) 0.0068(14) 0.0152(15)
C15 0.0397(18) 0.053(2) 0.061(2) -0.0050(17) 0.0209(17) 0.0087(15)
C16 0.0394(16) 0.0364(17) 0.062(2) -0.0042(15) 0.0171(15) 0.0028(13)
C17 0.125(4) 0.041(2) 0.074(3) -0.013(2) 0.026(3) 0.027(3)
C18 0.0385(14) 0.0255(12) 0.0246(13) 0.0004(10) 0.0049(11) 0.0036(11)
C19 0.0402(15) 0.0442(17) 0.0323(15) 0.0085(13) -0.0007(12) -0.0055(13)
C20 0.0484(18) 0.0407(17) 0.0336(16) 0.0065(13) 0.0074(13) -0.0069(14)
C21 0.0527(17) 0.0261(13) 0.0233(13) 0.0012(10) -0.0002(12) 0.0080(12)
C22 0.0416(16) 0.0390(16) 0.0302(15) -0.0012(12) -0.0016(12) 0.0033(13)
C23 0.0386(15) 0.0371(15) 0.0298(14) 0.0010(12) 0.0049(12) -0.0016(12)

loop_
_atom_type_symbol
_atom_type_description
_atom_type_scat_dispersion_real
_atom_type_scat_dispersion_imag
_atom_type_scat_source
C C 0.0033 0.0016 'International Tables Vol C Tables 4.2.6.8 and 6.1.1.4'
H H 0.0000 0.0000 'International Tables Vol C Tables 4.2.6.8 and 6.1.1.4'
N N 0.0061 0.0033 'International Tables Vol C Tables 4.2.6.8 and 6.1.1.4'
O O 0.0106 0.0060 'International Tables Vol C Tables 4.2.6.8 and 6.1.1.4'
Zn Zn 0.2839 1.4301 'International Tables Vol C Tables 4.2.6.8 and 6.1.1.4'

loop_
_geom_angle_atom_site_label_1
_geom_angle_atom_site_label_2
_geom_angle_atom_site_label_3
_geom_angle
_geom_angle_site_symmetry_1
_geom_angle_site_symmetry_3
N2 Zn1 N2 180.00(15) 3_665 .
N2 Zn1 N1 90.02(9) 3_665 3_665
N2 Zn1 N1 89.98(9) . 3_665
N2 Zn1 N1 89.98(9) 3_665 .
N2 Zn1 N1 90.02(9) . .
N1 Zn1 N1 180.00(12) 3_665 .
C5 N1 C2 106.5(2) . .
C5 N1 Zn1 126.72(19) . .
C2 N1 Zn1 126.52(19) . .
C10 N2 C7 106.8(2) . .
C10 N2 Zn1 126.82(19) . .
C7 N2 Zn1 126.36(19) . .
O1 N3 O2 125.0(4) . .
O1 N3 C21 118.7(3) . .
O2 N3 C21 116.3(3) . .
C10 C1 C2 125.4(3) 3_665 .
C10 C1 C11 117.2(2) 3_665 .
C2 C1 C11 117.3(3) . .
N1 C2 C1 125.1(3) . .
N1 C2 C3 109.5(2) . .
C1 C2 C3 125.3(3) . .
C4 C3 C2 107.2(3) . .
C3 C4 C5 107.0(3) . .
N1 C5 C6 125.3(3) . .
N1 C5 C4 109.9(2) . .
C6 C5 C4 124.9(3) . .
C7 C6 C5 125.4(3) . .
C7 C6 C18 116.9(2) . .
C5 C6 C18 117.8(3) . .
N2 C7 C6 126.2(2) . .
N2 C7 C8 109.3(2) . .
C6 C7 C8 124.4(3) . .
C9 C8 C7 106.9(3) . .
C8 C9 C10 107.5(3) . .
N2 C10 C1 126.0(2) . 3_665
N2 C10 C9 109.5(3) . .
C1 C10 C9 124.6(3) 3_665 .
C16 C11 C12 118.4(3) . .
C16 C11 C1 121.0(3) . .
C12 C11 C1 120.5(3) . .
C13 C12 C11 119.9(3) . .
C14 C13 C12 120.9(3) . .
C15 C14 C13 119.7(3) . .
C15 C14 C17 120.1(4) . .
C13 C14 C17 120.2(4) . .
C14 C15 C16 120.0(3) . .
C11 C16 C15 121.0(3) . .
C23 C18 C19 118.4(3) . .
C23 C18 C6 120.9(3) . .
C19 C18 C6 120.7(3) . .
C20 C19 C18 120.8(3) . .
C19 C20 C21 119.4(3) . .
C22 C21 C20 121.5(3) . .
C22 C21 N3 118.8(3) . .
C20 C21 N3 119.8(3) . .
C21 C22 C23 118.8(3) . .
C22 C23 C18 121.1(3) . .

loop_
_geom_bond_atom_site_label_1
_geom_bond_atom_site_label_2
_geom_bond_distance
_geom_bond_site_symmetry_2
Zn1 N2 2.033(2) 3_665
Zn1 N2 2.033(2) .
Zn1 N1 2.052(2) 3_665
Zn1 N1 2.052(2) .
O1 N3 1.171(5) .
O2 N3 1.246(4) .
N1 C5 1.370(4) .
N1 C2 1.376(4) .
N2 C10 1.364(4) .
N2 C7 1.375(4) .
N3 C21 1.472(4) .
C1 C10 1.402(4) 3_665
C1 C2 1.404(4) .
C1 C11 1.493(4) .
C2 C3 1.444(4) .
C3 C4 1.352(4) .
C4 C5 1.442(4) .
C5 C6 1.403(4) .
C6 C7 1.398(4) .
C6 C18 1.490(4) .
C7 C8 1.444(4) .
C8 C9 1.346(4) .
C9 C10 1.440(4) .
C10 C1 1.402(4) 3_665
C11 C16 1.389(5) .
C11 C12 1.394(4) .
C12 C13 1.388(4) .
C13 C14 1.379(5) .
C14 C15 1.369(6) .
C14 C17 1.511(5) .
C15 C16 1.391(5) .
C18 C23 1.392(4) .
C18 C19 1.397(4) .
C19 C20 1.379(4) .
C20 C21 1.381(5) .
C21 C22 1.375(5) .
C22 C23 1.389(4) .
